data_7025339
loop_
_publ_author_name
'Beckett, Michael A.'
'Horton, Peter N.'
'Hursthouse, Michael B.'
'Knox, David A.'
'Timmis, James L.'

_publ_section_title
;
 Structural (XRD) and thermal (DSC, TGA) and BET analysis of materials
 derived from non-metal cation pentaborate salts.
;
_journal_issue 16
_journal_name_full 'Dalton transactions (Cambridge, England : 2003)'
_journal_page_first 3944
_journal_page_last 3951
_journal_paper_doi 10.1039/b927072h
_journal_volume 39
_journal_year 2010
_chemical_formula_sum 'C4 H11 B5 N2 O10'
_chemical_formula_weight 301.20
_chemical_name_systematic
;
?
;
_space_group_IT_number 14
_symmetry_cell_setting monoclinic
_symmetry_space_group_name_Hall '-P 2ybc'
_symmetry_space_group_name_H-M 'P 1 21/c 1'
_atom_sites_solution_hydrogens geom
_atom_sites_solution_primary direct
_atom_sites_solution_secondary difmap
_audit_creation_method SHELXL-97
_cell_angle_alpha 90.00
_cell_angle_beta 90.058(3)
_cell_angle_gamma 90.00
_cell_formula_units_Z 4
_cell_length_a 8.5734(4)
_cell_length_b 11.3879(8)
_cell_length_c 13.5143(7)
_cell_measurement_reflns_used 2704
_cell_measurement_temperature 120(2)
_cell_measurement_theta_max 27.485
_cell_measurement_theta_min 2.910
_cell_volume 1319.44(13)
_computing_cell_refinement 'DENZO (Otwinowski & Minor, 1997) & COLLECT (Hooft, R.W.W., 1998)'
_computing_data_collection 'COLLECT (Hooft, R.W.W., 1998)'
_computing_data_reduction 'DENZO (Otwinowski & Minor, 1997) & COLLECT (Hooft, R.W.W., 1998)'
_computing_molecular_graphics 'ORTEP3 for Windows (Farrugia, 1997)'
_computing_publication_material 'WinGX (Farrugia, 1999)'
_computing_structure_refinement 'SHELXL-97 (Sheldrick, 1997b)'
_computing_structure_solution 'SHELXS-97 (Sheldrick, 1997a)'
_diffrn_ambient_temperature 120(2)
_diffrn_detector_area_resol_mean '4096x4096pixels / 62x62mm'
_diffrn_measured_fraction_theta_full 0.985
_diffrn_measured_fraction_theta_max 0.985
_diffrn_measurement_device_type 'Bruker-Nonius APEX II CCD camera on \k-goniostat'
_diffrn_measurement_method '\f & \w scans'
_diffrn_radiation_monochromator '10cm confocal mirrors'
_diffrn_radiation_source 'Bruker-Nonius FR591 rotating anode'
_diffrn_radiation_type MoK\a
_diffrn_radiation_wavelength 0.71073
_diffrn_reflns_av_R_equivalents 0.0398
_diffrn_reflns_av_sigmaI/netI 0.0430
_diffrn_reflns_limit_h_max 9
_diffrn_reflns_limit_h_min -11
_diffrn_reflns_limit_k_max 14
_diffrn_reflns_limit_k_min -13
_diffrn_reflns_limit_l_max 17
_diffrn_reflns_limit_l_min -17
_diffrn_reflns_number 9523
_diffrn_reflns_theta_full 27.47
_diffrn_reflns_theta_max 27.47
_diffrn_reflns_theta_min 2.97
_exptl_absorpt_coefficient_mu 0.136
_exptl_absorpt_correction_T_max 0.9919
_exptl_absorpt_correction_T_min 0.9785
_exptl_absorpt_correction_type multi-scan
_exptl_absorpt_process_details 'SADABS 2007/2 (Sheldrick, G.M., 2007)'
_exptl_crystal_colour colourless
_exptl_crystal_density_diffrn 1.516
_exptl_crystal_density_method 'not measured'
_exptl_crystal_description 'Cut Block'
_exptl_crystal_F_000 616
_exptl_crystal_size_max 0.16
_exptl_crystal_size_mid 0.10
_exptl_crystal_size_min 0.06
_refine_diff_density_max 0.535
_refine_diff_density_min -0.330
_refine_diff_density_rms 0.060
_refine_ls_extinction_method none
_refine_ls_goodness_of_fit_ref 1.050
_refine_ls_hydrogen_treatment constr
_refine_ls_matrix_type full
_refine_ls_number_parameters 195
_refine_ls_number_reflns 2973
_refine_ls_number_restraints 0
_refine_ls_restrained_S_all 1.050
_refine_ls_R_factor_all 0.0775
_refine_ls_R_factor_gt 0.0590
_refine_ls_shift/su_max 0.000
_refine_ls_shift/su_mean 0.000
_refine_ls_structure_factor_coef Fsqd
_refine_ls_weighting_details 'calc w=1/[\s^2^(Fo^2^)+(0.0305P)^2^+2.0187P] where P=(Fo^2^+2Fc^2^)/3'
_refine_ls_weighting_scheme calc
_refine_ls_wR_factor_gt 0.1216
_refine_ls_wR_factor_ref 0.1341
_reflns_number_gt 2341
_reflns_number_total 2973
_reflns_threshold_expression >2sigma(I)
_cod_data_source_file b927072h.txt
_cod_data_source_block 1g
_cod_original_sg_symbol_H-M P2(1)/c
_cod_database_code 7025339

loop_
_symmetry_equiv_pos_as_xyz
'x, y, z'
'-x, y+1/2, -z+1/2'
'-x, -y, -z'
'x, -y-1/2, z-1/2'

loop_
_atom_site_label
_atom_site_type_symbol
_atom_site_fract_x
_atom_site_fract_y
_atom_site_fract_z
_atom_site_U_iso_or_equiv
_atom_site_adp_type
_atom_site_occupancy
_atom_site_symmetry_multiplicity
_atom_site_calc_flag
_atom_site_refinement_flags
B1 B 1.1249(3) 0.5419(2) 0.7091(2) 0.0233(5) Uani 1 1 d .
B2 B 0.9251(3) 0.6425(2) 0.8131(2) 0.0249(5) Uani 1 1 d .
B3 B 0.9555(3) 0.4363(2) 0.8305(2) 0.0250(5) Uani 1 1 d .
B4 B 1.2247(3) 0.5029(2) 0.5402(2) 0.0253(6) Uani 1 1 d .
B5 B 1.4047(3) 0.5503(2) 0.66901(19) 0.0234(5) Uani 1 1 d .
O1 O 1.03060(18) 0.64461(14) 0.73875(12) 0.0252(4) Uani 1 1 d .
O2 O 0.8896(2) 0.53964(14) 0.86258(12) 0.0293(4) Uani 1 1 d .
O3 O 1.06695(18) 0.43493(14) 0.75973(12) 0.0243(4) Uani 1 1 d .
O4 O 1.10330(17) 0.52453(14) 0.60198(11) 0.0233(4) Uani 1 1 d .
O5 O 1.37602(19) 0.51556(17) 0.57268(12) 0.0333(4) Uani 1 1 d .
O6 O 1.28720(18) 0.56127(14) 0.73501(11) 0.0253(4) Uani 1 1 d .
O7 O 0.8486(2) 0.74059(15) 0.84341(13) 0.0335(4) Uani 1 1 d .
H7 H 0.8811 0.7989 0.8114 0.050 Uiso 1 1 calc R
O8 O 0.9032(2) 0.33550(15) 0.87361(13) 0.0333(4) Uani 1 1 d .
H8 H 0.9317 0.2775 0.8398 0.050 Uiso 1 1 calc R
O9 O 1.20440(19) 0.46910(17) 0.44455(12) 0.0323(4) Uani 1 1 d .
H9 H 1.1086 0.4633 0.4323 0.048 Uiso 1 1 calc R
O10 O 1.55439(18) 0.57188(16) 0.69827(12) 0.0296(4) Uani 1 1 d .
H10 H 1.6150 0.5617 0.6502 0.044 Uiso 1 1 calc R
C1 C 0.5384(3) 0.2950(2) 1.03249(19) 0.0325(6) Uani 1 1 d .
C2 C 0.5018(4) 0.3974(3) 0.8964(2) 0.0462(7) Uani 1 1 d .
H2 H 0.5222 0.4393 0.8371 0.055 Uiso 1 1 calc R
C3 C 0.3636(4) 0.3804(3) 0.9385(2) 0.0483(8) Uani 1 1 d .
H3 H 0.2658 0.4070 0.9142 0.058 Uiso 1 1 calc R
C4 C 0.6113(4) 0.2303(3) 1.1155(2) 0.0515(8) Uani 1 1 d .
H4A H 0.7234 0.2471 1.1172 0.077 Uiso 1 1 calc R
H4B H 0.5951 0.1458 1.1063 0.077 Uiso 1 1 calc R
H4C H 0.5636 0.2551 1.1780 0.077 Uiso 1 1 calc R
N1 N 0.6099(3) 0.3417(2) 0.95630(16) 0.0368(5) Uani 1 1 d .
H1 H 0.7108 0.3382 0.9450 0.044 Uiso 1 1 calc R
N2 N 0.3886(3) 0.3168(2) 1.02425(18) 0.0401(6) Uani 1 1 d .
H2A H 0.3161 0.2946 1.0663 0.048 Uiso 1 1 calc R

loop_
_atom_site_aniso_label
_atom_site_aniso_U_11
_atom_site_aniso_U_22
_atom_site_aniso_U_33
_atom_site_aniso_U_23
_atom_site_aniso_U_13
_atom_site_aniso_U_12
B1 0.0229(12) 0.0185(13) 0.0287(13) -0.0017(10) 0.0092(10) 0.0001(10)
B2 0.0250(12) 0.0191(13) 0.0306(13) -0.0003(10) 0.0105(10) -0.0007(10)
B3 0.0240(12) 0.0209(13) 0.0300(13) 0.0000(10) 0.0093(10) 0.0000(10)
B4 0.0232(12) 0.0243(13) 0.0285(13) -0.0001(11) 0.0080(10) -0.0008(11)
B5 0.0242(12) 0.0202(13) 0.0257(13) -0.0003(10) 0.0085(10) -0.0019(10)
O1 0.0278(8) 0.0163(8) 0.0313(9) 0.0003(7) 0.0142(7) 0.0002(7)
O2 0.0335(9) 0.0196(8) 0.0347(9) 0.0006(7) 0.0206(7) 0.0000(7)
O3 0.0250(8) 0.0176(8) 0.0304(9) -0.0008(6) 0.0121(7) 0.0006(6)
O4 0.0212(8) 0.0220(8) 0.0268(8) -0.0015(6) 0.0080(6) 0.0009(6)
O5 0.0206(8) 0.0518(12) 0.0276(9) -0.0088(8) 0.0077(7) 0.0001(8)
O6 0.0232(8) 0.0260(9) 0.0268(8) -0.0039(7) 0.0079(6) -0.0032(7)
O7 0.0385(10) 0.0178(8) 0.0444(11) 0.0007(7) 0.0256(8) 0.0008(7)
O8 0.0383(10) 0.0173(8) 0.0442(11) 0.0002(7) 0.0239(8) 0.0012(7)
O9 0.0196(8) 0.0488(11) 0.0286(9) -0.0075(8) 0.0063(7) 0.0002(8)
O10 0.0233(8) 0.0371(10) 0.0285(9) -0.0041(7) 0.0078(7) -0.0031(7)
C1 0.0380(14) 0.0241(13) 0.0356(13) -0.0047(10) 0.0099(11) -0.0027(11)
C2 0.0617(19) 0.0429(17) 0.0342(15) 0.0061(13) 0.0059(13) 0.0015(15)
C3 0.0380(15) 0.0508(19) 0.0560(19) 0.0100(15) -0.0058(13) 0.0049(14)
C4 0.081(2) 0.0280(15) 0.0453(17) -0.0012(13) -0.0201(16) 0.0009(15)
N1 0.0303(11) 0.0372(13) 0.0430(13) -0.0037(10) 0.0157(10) -0.0032(10)
N2 0.0342(12) 0.0396(13) 0.0466(14) -0.0007(11) 0.0203(10) -0.0034(10)

loop_
_atom_type_symbol
_atom_type_description
_atom_type_scat_dispersion_real
_atom_type_scat_dispersion_imag
_atom_type_scat_source
C C 0.0033 0.0016 'International Tables Vol C Tables 4.2.6.8 and 6.1.1.4'
H H 0.0000 0.0000 'International Tables Vol C Tables 4.2.6.8 and 6.1.1.4'
B B 0.0013 0.0007 'International Tables Vol C Tables 4.2.6.8 and 6.1.1.4'
N N 0.0061 0.0033 'International Tables Vol C Tables 4.2.6.8 and 6.1.1.4'
O O 0.0106 0.0060 'International Tables Vol C Tables 4.2.6.8 and 6.1.1.4'

loop_
_geom_angle_atom_site_label_1
_geom_angle_atom_site_label_2
_geom_angle_atom_site_label_3
_geom_angle
O6 B1 O4 112.18(18)
O6 B1 O1 109.78(19)
O4 B1 O1 107.73(19)
O6 B1 O3 109.58(19)
O4 B1 O3 107.57(19)
O1 B1 O3 109.95(17)
O1 B2 O7 122.2(2)
O1 B2 O2 121.5(2)
O7 B2 O2 116.3(2)
O3 B3 O8 121.7(2)
O3 B3 O2 121.6(2)
O8 B3 O2 116.7(2)
O4 B4 O9 122.6(2)
O4 B4 O5 120.5(2)
O9 B4 O5 116.9(2)
O6 B5 O10 119.6(2)
O6 B5 O5 121.1(2)
O10 B5 O5 119.4(2)
B2 O1 B1 123.63(19)
B3 O2 B2 118.75(18)
B3 O3 B1 123.65(18)
B4 O4 B1 122.22(19)
B4 O5 B5 119.77(19)
B5 O6 B1 122.77(19)
B2 O7 H7 109.5
B3 O8 H8 109.5
B4 O9 H9 109.5
B5 O10 H10 109.5
N1 C1 N2 108.3(2)
N1 C1 C4 126.9(3)
N2 C1 C4 124.8(3)
C3 C2 N1 106.3(3)
C3 C2 H2 126.9
N1 C2 H2 126.9
C2 C3 N2 107.3(3)
C2 C3 H3 126.4
N2 C3 H3 126.4
C1 C4 H4A 109.5
C1 C4 H4B 109.5
H4A C4 H4B 109.5
C1 C4 H4C 109.5
H4A C4 H4C 109.5
H4B C4 H4C 109.5
C1 N1 C2 109.4(2)
C1 N1 H1 125.3
C2 N1 H1 125.3
C1 N2 C3 108.7(2)
C1 N2 H2A 125.6
C3 N2 H2A 125.6

loop_
_geom_bond_atom_site_label_1
_geom_bond_atom_site_label_2
_geom_bond_distance
B1 O6 1.451(3)
B1 O4 1.472(3)
B1 O1 1.478(3)
B1 O3 1.483(3)
B2 O1 1.352(3)
B2 O7 1.359(3)
B2 O2 1.383(3)
B3 O3 1.352(3)
B3 O8 1.364(3)
B3 O2 1.376(3)
B4 O4 1.357(3)
B4 O9 1.360(3)
B4 O5 1.377(3)
B5 O6 1.352(3)
B5 O10 1.365(3)
B5 O5 1.383(3)
O7 H7 0.8400
O8 H8 0.8400
O9 H9 0.8400
O10 H10 0.8400
C1 N1 1.311(3)
C1 N2 1.313(3)
C1 C4 1.481(4)
C2 C3 1.328(4)
C2 N1 1.383(4)
C2 H2 0.9500
C3 N2 1.383(4)
C3 H3 0.9500
C4 H4A 0.9800
C4 H4B 0.9800
C4 H4C 0.9800
N1 H1 0.8800
N2 H2A 0.8800

loop_
_geom_hbond_atom_site_label_D
_geom_hbond_atom_site_label_H
_geom_hbond_atom_site_label_A
_geom_hbond_distance_DH
_geom_hbond_distance_HA
_geom_hbond_distance_DA
_geom_hbond_angle_DHA
_geom_hbond_site_symmetry_A
O7 H7 O3 0.84 1.88 2.714(2) 174.2 2_756
O8 H8 O1 0.84 1.88 2.712(2) 173.0 2_746
O9 H9 O4 0.84 1.88 2.712(2) 170.7 3_766
O10 H10 O9 0.84 2.04 2.868(2) 168.2 3_866
N1 H1 O8 0.88 1.91 2.754(3) 159.6 .
N2 H2A O7 0.88 1.91 2.787(3) 175.2 3_667
